data_4324576
loop_
_publ_author_name
'Xiqu Wang'
'Juergen Eckert'
'Lumei Liu'
'Allan J. Jacobson'

_publ_section_title
;
 Breathing and Twisting: An Investigation of Framework Deformation and
 Guest Packing in Single Crystals of a Microporous Vanadium
 Benzenedicarboxylate
;
_journal_name_full 'Inorganic Chemistry'
_journal_page_first 2028
_journal_page_last 2036
_journal_paper_doi 10.1021/ic1025087
_journal_volume 50
_journal_year 2011
_chemical_formula_sum 'C14 H10 O5 V'
_chemical_formula_weight 309.16
_chemical_name_systematic
; 
 ? 
;
_space_group_IT_number 19
_symmetry_space_group_name_Hall 'P 2ac 2ab'
_symmetry_space_group_name_H-M 'P 21 21 21'
_atom_sites_solution_hydrogens geom
_atom_sites_solution_primary direct
_atom_sites_solution_secondary difmap
_audit_creation_method SHELXL-97
_cell_angle_alpha 90.00
_cell_angle_beta 90.00
_cell_angle_gamma 90.00
_cell_formula_units_Z 4
_cell_length_a 6.8018(4)
_cell_length_b 13.5344(9)
_cell_length_c 16.4156(10)
_cell_measurement_reflns_used 3811
_cell_measurement_temperature 296(2)
_cell_measurement_theta_max 28.33
_cell_measurement_theta_min 2.90
_cell_volume 1511.19(16)
_computing_structure_refinement 'SHELXL-97 (Sheldrick, 1997)'
_computing_structure_solution 'SHELXS-97 (Sheldrick, 1990)'
_diffrn_ambient_temperature 296(2)
_diffrn_measured_fraction_theta_full 0.750
_diffrn_measured_fraction_theta_max 0.662
_diffrn_measurement_device_type Bruker-ApexII
_diffrn_measurement_method 'narrow frame'
_diffrn_radiation_monochromator graphite
_diffrn_radiation_source 'fine-focus sealed tube'
_diffrn_radiation_type MoK\a
_diffrn_radiation_wavelength 0.71073
_diffrn_reflns_av_R_equivalents 0.0212
_diffrn_reflns_av_sigmaI/netI 0.0220
_diffrn_reflns_limit_h_max 1
_diffrn_reflns_limit_h_min -8
_diffrn_reflns_limit_k_max 15
_diffrn_reflns_limit_k_min -15
_diffrn_reflns_limit_l_max 18
_diffrn_reflns_limit_l_min -18
_diffrn_reflns_number 5531
_diffrn_reflns_theta_full 25.00
_diffrn_reflns_theta_max 28.33
_diffrn_reflns_theta_min 2.90
_exptl_absorpt_coefficient_mu 0.670
_exptl_absorpt_correction_T_max 0.730
_exptl_absorpt_correction_T_min 0.662
_exptl_absorpt_correction_type multi-scan
_exptl_absorpt_process_details 'Blessing, 1995'
_exptl_crystal_colour red
_exptl_crystal_density_diffrn 1.359
_exptl_crystal_description polyhedron
_exptl_crystal_F_000 628
_exptl_crystal_size_max 0.28
_exptl_crystal_size_mid 0.24
_exptl_crystal_size_min 0.14
_refine_diff_density_max 0.268
_refine_diff_density_min -0.273
_refine_diff_density_rms 0.049
_refine_ls_abs_structure_details 'Flack H D (1983), Acta Cryst. A39, 876-881'
_refine_ls_abs_structure_Flack 0.49(3)
_refine_ls_extinction_method none
_refine_ls_goodness_of_fit_ref 1.057
_refine_ls_hydrogen_treatment constr
_refine_ls_matrix_type full
_refine_ls_number_parameters 152
_refine_ls_number_reflns 2558
_refine_ls_number_restraints 0
_refine_ls_restrained_S_all 1.057
_refine_ls_R_factor_all 0.0301
_refine_ls_R_factor_gt 0.0282
_refine_ls_shift/su_max 0.001
_refine_ls_shift/su_mean 0.000
_refine_ls_structure_factor_coef Fsqd
_refine_ls_weighting_details 'calc w=1/[\s^2^(Fo^2^)+(0.0527P)^2^+0.4150P] where P=(Fo^2^+2Fc^2^)/3'
_refine_ls_weighting_scheme calc
_refine_ls_wR_factor_gt 0.0810
_refine_ls_wR_factor_ref 0.0824
_reflns_number_gt 2421
_reflns_number_total 2558
_reflns_threshold_expression >2sigma(I)
_cod_data_source_file ic1025087_si_004.cif
_cod_data_source_block VObdc.benzene.RT
_cod_database_code 4324576

loop_
_symmetry_equiv_pos_as_xyz
'x, y, z'
'-x+1/2, -y, z+1/2'
'-x, y+1/2, -z+1/2'
'x+1/2, -y+1/2, -z'

loop_
_atom_site_label
_atom_site_type_symbol
_atom_site_fract_x
_atom_site_fract_y
_atom_site_fract_z
_atom_site_U_iso_or_equiv
_atom_site_adp_type
_atom_site_occupancy
_atom_site_symmetry_multiplicity
_atom_site_calc_flag
_atom_site_refinement_flags
_atom_site_disorder_assembly
_atom_site_disorder_group
C15 C 0.128(3) 0.0623(13) 0.4762(11) 0.133(8) Uiso 0.324(9) 1 d PG A 2
H15 H 0.1463 0.0104 0.5125 0.159 Uiso 0.324(9) 1 calc PR A 2
C16 C 0.282(3) 0.0938(17) 0.4270(13) 0.143(9) Uiso 0.324(9) 1 d PG A 2
H16 H 0.4037 0.0629 0.4304 0.171 Uiso 0.324(9) 1 calc PR A 2
C17 C 0.254(4) 0.1714(19) 0.3728(13) 0.185(13) Uiso 0.324(9) 1 d PG A 2
H17 H 0.3571 0.1925 0.3400 0.222 Uiso 0.324(9) 1 calc PR A 2
C18 C 0.072(5) 0.2176(16) 0.3678(14) 0.28(2) Uiso 0.324(9) 1 d PG A 2
H18 H 0.0531 0.2696 0.3315 0.331 Uiso 0.324(9) 1 calc PR A 2
C19 C -0.082(3) 0.186(2) 0.4169(18) 0.29(2) Uiso 0.324(9) 1 d PG A 2
H19 H -0.2042 0.2171 0.4136 0.348 Uiso 0.324(9) 1 calc PR A 2
C20 C -0.054(3) 0.1085(19) 0.4711(15) 0.250(19) Uiso 0.324(9) 1 d PG A 2
H20 H -0.1576 0.0875 0.5040 0.300 Uiso 0.324(9) 1 calc PR A 2
C9 C 0.3071(17) 0.0683(7) 0.4817(6) 0.160(5) Uiso 0.676(9) 1 d PG A 1
H9 H 0.3002 0.0174 0.5197 0.192 Uiso 0.676(9) 1 calc PR A 1
C10 C 0.4786(13) 0.1232(8) 0.4739(6) 0.206(7) Uiso 0.676(9) 1 d PG A 1
H10 H 0.5866 0.1091 0.5066 0.247 Uiso 0.676(9) 1 calc PR A 1
C11 C 0.4888(14) 0.1993(8) 0.4171(7) 0.239(9) Uiso 0.676(9) 1 d PG A 1
H11 H 0.6036 0.2360 0.4119 0.287 Uiso 0.676(9) 1 calc PR A 1
C12 C 0.327(2) 0.2203(8) 0.3682(6) 0.187(6) Uiso 0.676(9) 1 d PG A 1
H12 H 0.3343 0.2712 0.3302 0.225 Uiso 0.676(9) 1 calc PR A 1
C13 C 0.1558(17) 0.1654(10) 0.3760(7) 0.206(8) Uiso 0.676(9) 1 d PG A 1
H13 H 0.0479 0.1795 0.3432 0.247 Uiso 0.676(9) 1 calc PR A 1
C14 C 0.1457(14) 0.0893(9) 0.4327(8) 0.188(6) Uiso 0.676(9) 1 d PG A 1
H14 H 0.0308 0.0526 0.4380 0.226 Uiso 0.676(9) 1 calc PR A 1
C1 C 0.7741(4) 0.1211(2) 0.10597(16) 0.0205(6) Uani 1 1 d . . .
C2 C 0.7614(4) 0.0509(2) 0.17416(17) 0.0262(7) Uani 1 1 d . . .
C3 C 0.5804(4) 0.0276(3) 0.2097(2) 0.0456(9) Uani 1 1 d . . .
H3 H 0.4662 0.0554 0.1886 0.055 Uiso 1 1 calc R . .
C4 C 0.5677(4) -0.0341(3) 0.2739(2) 0.0456(9) Uani 1 1 d . . .
H4 H 0.4453 -0.0483 0.2963 0.055 Uiso 1 1 calc R . .
C5 C 0.7378(4) -0.0772(2) 0.30736(16) 0.0252(6) Uani 1 1 d . . .
C6 C 0.9169(4) -0.0561(3) 0.2711(2) 0.0404(9) Uani 1 1 d . . .
H6 H 1.0309 -0.0849 0.2914 0.049 Uiso 1 1 calc R . .
C7 C 0.9283(4) 0.0070(3) 0.20576(19) 0.0416(9) Uani 1 1 d . . .
H7 H 1.0500 0.0203 0.1824 0.050 Uiso 1 1 calc R . .
C8 C 0.7255(4) -0.1416(2) 0.37953(15) 0.0199(6) Uani 1 1 d . . .
O1 O 1.28111(16) 0.18868(10) -0.00422(11) 0.0181(3) Uani 1 1 d . . .
O2 O 0.9430(3) 0.14257(16) 0.07867(12) 0.0273(5) Uani 1 1 d . . .
O3 O 0.9415(3) 0.16017(16) -0.09164(12) 0.0270(5) Uani 1 1 d . . .
O4 O 1.1140(3) 0.34327(17) -0.07945(13) 0.0272(5) Uani 1 1 d . . .
O5 O 1.1141(3) 0.32466(15) 0.09234(12) 0.0257(5) Uani 1 1 d . . .
V1 V 1.06289(3) 0.23560(2) -0.00072(3) 0.01369(12) Uani 1 1 d . . .

loop_
_atom_site_aniso_label
_atom_site_aniso_U_11
_atom_site_aniso_U_22
_atom_site_aniso_U_33
_atom_site_aniso_U_23
_atom_site_aniso_U_13
_atom_site_aniso_U_12
C1 0.0208(11) 0.0227(16) 0.0180(14) 0.0073(12) -0.0005(8) -0.0012(9)
C2 0.0185(11) 0.0325(17) 0.0278(15) 0.0121(14) 0.0020(9) -0.0007(9)
C3 0.0159(11) 0.070(2) 0.051(2) 0.0382(18) -0.0014(11) 0.0025(13)
C4 0.0171(12) 0.072(2) 0.048(2) 0.0401(19) 0.0035(11) 0.0021(13)
C5 0.0182(11) 0.0323(17) 0.0252(14) 0.0132(13) -0.0005(9) -0.0002(9)
C6 0.0175(12) 0.057(2) 0.047(2) 0.0337(17) 0.0037(11) 0.0057(12)
C7 0.0175(11) 0.064(2) 0.0435(19) 0.0367(17) 0.0058(11) 0.0034(12)
C8 0.0180(11) 0.0244(15) 0.0171(14) 0.0026(12) -0.0008(8) -0.0001(8)
O1 0.0153(5) 0.0183(8) 0.0208(8) -0.0005(11) 0.0008(7) -0.0006(4)
O2 0.0171(8) 0.0339(11) 0.0310(12) 0.0164(10) 0.0054(7) 0.0006(8)
O3 0.0199(8) 0.0365(12) 0.0248(11) -0.0161(10) -0.0041(7) 0.0036(8)
O4 0.0162(9) 0.0346(12) 0.0309(12) 0.0166(10) 0.0030(6) 0.0019(7)
O5 0.0182(9) 0.0346(13) 0.0243(11) -0.0140(10) -0.0030(6) 0.0000(7)
V1 0.01094(14) 0.0171(2) 0.0131(2) 0.0003(2) -0.00025(17) -0.00090(9)

loop_
_atom_type_symbol
_atom_type_description
_atom_type_scat_dispersion_real
_atom_type_scat_dispersion_imag
_atom_type_scat_source
C C 0.0033 0.0016 'International Tables Vol C Tables 4.2.6.8 and 6.1.1.4'
O O 0.0106 0.0060 'International Tables Vol C Tables 4.2.6.8 and 6.1.1.4'
V V 0.3005 0.5294 'International Tables Vol C Tables 4.2.6.8 and 6.1.1.4'
H H 0.0000 0.0000 'International Tables Vol C Tables 4.2.6.8 and 6.1.1.4'

loop_
_geom_angle_atom_site_label_1
_geom_angle_atom_site_label_2
_geom_angle_atom_site_label_3
_geom_angle
_geom_angle_site_symmetry_1
_geom_angle_site_symmetry_3
C16 C15 C20 120.0 . .
C17 C16 C15 120.0 . .
C16 C17 C18 120.0 . .
C19 C18 C17 120.0 . .
C20 C19 C18 120.0 . .
C19 C20 C15 120.0 . .
C10 C9 C14 120.0 . .
C9 C10 C11 120.0 . .
C10 C11 C12 120.0 . .
C13 C12 C11 120.0 . .
C12 C13 C14 120.0 . .
C13 C14 C9 120.0 . .
O2 C1 O4 124.8(3) . 4_455
O2 C1 C2 118.1(2) . .
O4 C1 C2 117.2(2) 4_455 .
C7 C2 C3 118.0(2) . .
C7 C2 C1 121.0(2) . .
C3 C2 C1 121.0(2) . .
C4 C3 C2 121.5(3) . .
C3 C4 C5 120.6(3) . .
C6 C5 C4 118.0(2) . .
C6 C5 C8 121.2(2) . .
C4 C5 C8 120.8(2) . .
C7 C6 C5 120.9(3) . .
C6 C7 C2 121.0(3) . .
O3 C8 O5 124.6(2) 2_655 3_745
O3 C8 C5 118.3(2) 2_655 .
O5 C8 C5 117.1(2) 3_745 .
V1 O1 V1 128.54(8) . 4
C1 O2 V1 138.55(18) . .
C8 O3 V1 139.60(18) 2_654 .
C1 O4 V1 130.95(18) 4 .
C8 O5 V1 130.67(17) 3_755 .
O1 V1 O5 96.05(8) . .
O1 V1 O4 96.02(8) . .
O5 V1 O4 91.42(8) . .
O1 V1 O2 98.70(8) . .
O5 V1 O2 87.24(9) . .
O4 V1 O2 165.28(8) . .
O1 V1 O3 98.80(9) . .
O5 V1 O3 165.13(8) . .
O4 V1 O3 87.76(10) . .
O2 V1 O3 89.80(7) . .
O1 V1 O1 175.04(4) . 4_455
O5 V1 O1 80.74(7) . 4_455
O4 V1 O1 80.34(7) . 4_455
O2 V1 O1 84.98(7) . 4_455
O3 V1 O1 84.49(7) . 4_455

loop_
_geom_bond_atom_site_label_1
_geom_bond_atom_site_label_2
_geom_bond_distance
_geom_bond_site_symmetry_2
C15 C16 1.3900 .
C15 C20 1.3900 .
C16 C17 1.3900 .
C17 C18 1.3900 .
C18 C19 1.3900 .
C19 C20 1.3900 .
C9 C10 1.3900 .
C9 C14 1.3900 .
C10 C11 1.3900 .
C11 C12 1.3900 .
C12 C13 1.3900 .
C13 C14 1.3900 .
C1 O2 1.267(3) .
C1 O4 1.268(3) 4_455
C1 C2 1.470(4) .
C2 C7 1.383(4) .
C2 C3 1.398(4) .
C3 C4 1.347(5) .
C4 C5 1.408(4) .
C5 C6 1.385(4) .
C5 C8 1.473(4) .
C6 C7 1.373(4) .
C8 O3 1.256(3) 2_655
C8 O5 1.270(3) 3_745
O1 V1 1.6155(12) .
O1 V1 2.1749(12) 4
O2 V1 1.987(2) .
O3 C8 1.256(3) 2_654
O3 V1 1.988(2) .
O4 C1 1.268(3) 4
O4 V1 1.979(2) .
O5 C8 1.270(3) 3_755
O5 V1 1.9768(19) .
V1 O1 2.1750(12) 4_455
